data_4344635
loop_
_publ_author_name
'Durgaprasad, Gummadi'
'Xie, Zhu-Lin'
'Rose, Michael J.'

_publ_section_title
;
 Iron Hydride Detection and Intramolecular Hydride Transfer in a Synthetic
 Model of Mono-Iron Hydrogenase with a CNS Chelate.
;
_journal_issue 2
_journal_name_full 'Inorganic chemistry'
_journal_page_first 386
_journal_page_last 389
_journal_paper_doi 10.1021/acs.inorgchem.5b01733
_journal_volume 55
_journal_year 2016
_chemical_formula_moiety 'C61 H50 Fe N2 O2 P2'
_chemical_formula_sum 'C61 H50 Fe N2 O2 P2'
_chemical_formula_weight 960.82
_chemical_name_systematic
;
 ?
;
_space_group_crystal_system monoclinic
_space_group_IT_number 14
_space_group_name_Hall '-P 2yn'
_space_group_name_H-M_alt 'P 1 21/n 1'
_symmetry_space_group_name_Hall '-P 2yn'
_symmetry_space_group_name_H-M 'P 1 21/n 1'
_atom_sites_solution_hydrogens geom
_atom_sites_solution_primary direct
_atom_sites_solution_secondary difmap
_audit_creation_method SHELXL-2013
_cell_angle_alpha 90
_cell_angle_beta 98.3580(10)
_cell_angle_gamma 90
_cell_formula_units_Z 4
_cell_length_a 14.1826(6)
_cell_length_b 20.0251(8)
_cell_length_c 17.0084(8)
_cell_measurement_reflns_used 24658
_cell_measurement_temperature 100(2)
_cell_measurement_theta_max 25.03
_cell_measurement_theta_min 3.05
_cell_volume 4779.2(4)
_computing_cell_refinement 'CrystalClear (Rigaku Inc., 2008)'
_computing_data_collection 'CrystalClear (Rigaku Inc., 2008)'
_computing_data_reduction 'CrystalClear (Rigaku Inc., 2008)'
_computing_publication_material 'BRUKER SHELXTL'
_computing_structure_refinement 'SHELXL-2013 (Sheldrick, 2013)'
_computing_structure_solution
;

SIR97 - Altomare A., Burla M.C., Camalli M., Cascarano G.L., Giacovazzo C., 
Guagliardi A., Moliterni A.G.G., Polidori G.,Spagna R.
;
_diffrn_ambient_temperature 100(2)
_diffrn_measured_fraction_theta_full 0.988
_diffrn_measured_fraction_theta_max 0.988
_diffrn_measurement_device_type 'Rigaku AFC-12 with Saturn 724+ CCD'
_diffrn_measurement_method \w-scans
_diffrn_radiation_type MoK\a
_diffrn_radiation_wavelength 0.71075
_diffrn_reflns_av_R_equivalents 0.0355
_diffrn_reflns_av_unetI/netI 0.0401
_diffrn_reflns_laue_measured_fraction_full 0.988
_diffrn_reflns_laue_measured_fraction_max 0.988
_diffrn_reflns_limit_h_max 16
_diffrn_reflns_limit_h_min -16
_diffrn_reflns_limit_k_max 23
_diffrn_reflns_limit_k_min -23
_diffrn_reflns_limit_l_max 20
_diffrn_reflns_limit_l_min -18
_diffrn_reflns_number 24194
_diffrn_reflns_point_group_measured_fraction_full 0.988
_diffrn_reflns_point_group_measured_fraction_max 0.988
_diffrn_reflns_theta_full 25.000
_diffrn_reflns_theta_max 25.028
_diffrn_reflns_theta_min 3.077
_diffrn_source 'fine-focus sealed tube'
_exptl_absorpt_coefficient_mu 0.431
_exptl_absorpt_correction_T_max 1.0000
_exptl_absorpt_correction_T_min 0.644234
_exptl_absorpt_correction_type multi-scan
_exptl_absorpt_process_details
;
Abscor. T. Higashi (2001). The Rigaku Corporation, Tokyo, Japan.
;
_exptl_crystal_colour yellow
_exptl_crystal_density_diffrn 1.335
_exptl_crystal_density_method 'not measured'
_exptl_crystal_description block
_exptl_crystal_F_000 2008
_exptl_crystal_size_max 0.180
_exptl_crystal_size_mid 0.130
_exptl_crystal_size_min 0.090
_refine_diff_density_max 0.586
_refine_diff_density_min -0.412
_refine_diff_density_rms 0.055
_refine_ls_extinction_method none
_refine_ls_goodness_of_fit_ref 1.065
_refine_ls_hydrogen_treatment constr
_refine_ls_matrix_type full
_refine_ls_number_parameters 613
_refine_ls_number_reflns 8332
_refine_ls_number_restraints 0
_refine_ls_restrained_S_all 1.065
_refine_ls_R_factor_all 0.0519
_refine_ls_R_factor_gt 0.0399
_refine_ls_shift/su_max 0.002
_refine_ls_shift/su_mean 0.000
_refine_ls_structure_factor_coef Fsqd
_refine_ls_weighting_details 'w=1/[\s^2^(Fo^2^)+(0.0294P)^2^+4.0937P] where P=(Fo^2^+2Fc^2^)/3'
_refine_ls_weighting_scheme calc
_refine_ls_wR_factor_gt 0.0849
_refine_ls_wR_factor_ref 0.0900
_reflns_Friedel_coverage 0.000
_reflns_number_gt 6971
_reflns_number_total 8332
_reflns_threshold_expression 'I > 2\s(I)'
_cod_data_source_file ic5b01733_si_001.cif
_cod_data_source_block GDP320
_cod_database_code 4344635
_shelx_space_group_comment
;
The symmetry employed for this shelxl refinement is uniquely defined
by the following loop, which should always be used as a source of
symmetry information in preference to the above space-group names.
They are only intended as comments.
;
_shelx_estimated_absorpt_t_min 0.926
_shelx_estimated_absorpt_t_max 0.962
_shelxl_version_number 2013-4

loop_
_space_group_symop_operation_xyz
'x, y, z'
'-x+1/2, y+1/2, -z+1/2'
'-x, -y, -z'
'x-1/2, -y-1/2, z-1/2'

loop_
_atom_site_label
_atom_site_type_symbol
_atom_site_fract_x
_atom_site_fract_y
_atom_site_fract_z
_atom_site_U_iso_or_equiv
_atom_site_adp_type
_atom_site_occupancy
_atom_site_site_symmetry_order
_atom_site_calc_flag
_atom_site_refinement_flags_posn
_atom_site_refinement_flags_adp
C1 C 0.65385(16) 0.05605(11) 0.12636(13) 0.0197(5) Uani 1 1 d . .
C2 C 0.70180(17) 0.00659(12) 0.17526(14) 0.0244(5) Uani 1 1 d . .
H2 H 0.6844 -0.0391 0.1689 0.029 Uiso 1 1 calc R U
C3 C 0.77454(17) 0.02659(12) 0.23245(15) 0.0282(6) Uani 1 1 d . .
H3 H 0.8093 -0.0060 0.2654 0.034 Uiso 1 1 calc R U
C4 C 0.79839(16) 0.09339(12) 0.24310(14) 0.0260(5) Uani 1 1 d . .
H4 H 0.8478 0.1068 0.2838 0.031 Uiso 1 1 calc R U
C5 C 0.74865(15) 0.14048(12) 0.19311(13) 0.0205(5) Uani 1 1 d . .
C6 C 0.75832(15) 0.21321(11) 0.19355(13) 0.0199(5) Uani 1 1 d . .
C7 C 0.81770(16) 0.24842(13) 0.25236(14) 0.0255(5) Uani 1 1 d . .
H7 H 0.8545 0.2252 0.2949 0.031 Uiso 1 1 calc R U
C8 C 0.82231(17) 0.31727(13) 0.24802(15) 0.0283(6) Uani 1 1 d . .
H8 H 0.8607 0.3417 0.2886 0.034 Uiso 1 1 calc R U
C9 C 0.77106(17) 0.35038(12) 0.18464(16) 0.0285(6) Uani 1 1 d . .
H9 H 0.7765 0.3975 0.1805 0.034 Uiso 1 1 calc R U
C10 C 0.71171(16) 0.31544(12) 0.12689(14) 0.0230(5) Uani 1 1 d . .
H10 H 0.6772 0.3395 0.0838 0.028 Uiso 1 1 calc R U
C11 C 0.70078(15) 0.24594(11) 0.12975(13) 0.0174(5) Uani 1 1 d . .
C12 C 0.54814(15) 0.10036(11) 0.01763(14) 0.0195(5) Uani 1 1 d . .
C13 C 0.56529(16) 0.24719(11) -0.00428(14) 0.0206(5) Uani 1 1 d . .
C14 C 0.48797(15) 0.13582(11) 0.20452(13) 0.0185(5) Uani 1 1 d . .
C15 C 0.56046(16) 0.12868(12) 0.26939(14) 0.0220(5) Uani 1 1 d . .
H15 H 0.6083 0.1620 0.2795 0.026 Uiso 1 1 calc R U
C16 C 0.56307(17) 0.07376(12) 0.31868(14) 0.0268(6) Uani 1 1 d . .
H16 H 0.6127 0.0694 0.3623 0.032 Uiso 1 1 calc R U
C17 C 0.49323(18) 0.02496(13) 0.30453(16) 0.0318(6) Uani 1 1 d . .
H17 H 0.4951 -0.0129 0.3384 0.038 Uiso 1 1 calc R U
C18 C 0.42088(18) 0.03143(13) 0.24103(16) 0.0314(6) Uani 1 1 d . .
H18 H 0.3729 -0.0019 0.2315 0.038 Uiso 1 1 calc R U
C19 C 0.41826(17) 0.08652(11) 0.19120(14) 0.0244(5) Uani 1 1 d . .
H19 H 0.3685 0.0906 0.1476 0.029 Uiso 1 1 calc R U
C20 C 0.37343(15) 0.20835(10) 0.07756(13) 0.0172(5) Uani 1 1 d . .
C21 C 0.29981(15) 0.22670(11) 0.12019(14) 0.0218(5) Uani 1 1 d . .
H21 H 0.3131 0.2335 0.1760 0.026 Uiso 1 1 calc R U
C22 C 0.20797(16) 0.23490(12) 0.08115(15) 0.0265(6) Uani 1 1 d . .
H22 H 0.1585 0.2474 0.1103 0.032 Uiso 1 1 calc R U
C23 C 0.18768(16) 0.22507(11) -0.00006(15) 0.0259(6) Uani 1 1 d . .
H23 H 0.1245 0.2310 -0.0265 0.031 Uiso 1 1 calc R U
C24 C 0.25929(16) 0.20665(11) -0.04274(15) 0.0236(5) Uani 1 1 d . .
H24 H 0.2454 0.1997 -0.0985 0.028 Uiso 1 1 calc R U
C25 C 0.35210(15) 0.19830(11) -0.00377(13) 0.0190(5) Uani 1 1 d . .
H25 H 0.4012 0.1856 -0.0332 0.023 Uiso 1 1 calc R U
C26 C 0.49866(15) 0.28051(11) 0.18822(14) 0.0195(5) Uani 1 1 d . .
C27 C 0.50518(17) 0.28460(13) 0.27043(15) 0.0267(5) Uani 1 1 d . .
H27 H 0.5090 0.2449 0.3013 0.032 Uiso 1 1 calc R U
C28 C 0.50611(19) 0.34629(14) 0.30784(16) 0.0352(6) Uani 1 1 d . .
H28 H 0.5112 0.3485 0.3641 0.042 Uiso 1 1 calc R U
C29 C 0.49964(17) 0.40439(13) 0.26367(17) 0.0342(6) Uani 1 1 d . .
H29 H 0.5017 0.4466 0.2894 0.041 Uiso 1 1 calc R U
C30 C 0.49010(17) 0.40080(12) 0.18190(17) 0.0300(6) Uani 1 1 d . .
H30 H 0.4832 0.4406 0.1512 0.036 Uiso 1 1 calc R U
C31 C 0.49058(16) 0.33942(11) 0.14451(15) 0.0247(5) Uani 1 1 d . .
H31 H 0.4853 0.3375 0.0882 0.030 Uiso 1 1 calc R U
C32 C 0.78870(15) 0.08886(11) -0.00351(13) 0.0187(5) Uani 1 1 d . .
C33 C 0.74082(16) 0.03047(11) -0.03227(13) 0.0201(5) Uani 1 1 d . .
H33 H 0.6807 0.0338 -0.0650 0.024 Uiso 1 1 calc R U
C34 C 0.77978(17) -0.03160(12) -0.01375(14) 0.0247(5) Uani 1 1 d . .
H34 H 0.7460 -0.0707 -0.0329 0.030 Uiso 1 1 calc R U
C35 C 0.86774(18) -0.03704(12) 0.03257(15) 0.0279(6) Uani 1 1 d . .
H35 H 0.8945 -0.0798 0.0455 0.034 Uiso 1 1 calc R U
C36 C 0.91657(17) 0.01954(12) 0.06000(15) 0.0280(6) Uani 1 1 d . .
H36 H 0.9776 0.0157 0.0911 0.034 Uiso 1 1 calc R U
C37 C 0.87736(16) 0.08236(12) 0.04265(14) 0.0229(5) Uani 1 1 d . .
H37 H 0.9114 0.1211 0.0625 0.028 Uiso 1 1 calc R U
C38 C 0.81078(15) 0.23519(11) -0.02737(13) 0.0180(5) Uani 1 1 d . .
C39 C 0.87921(15) 0.24908(11) 0.03787(14) 0.0217(5) Uani 1 1 d . .
H39 H 0.8822 0.2226 0.0845 0.026 Uiso 1 1 calc R U
C40 C 0.94305(17) 0.30122(12) 0.03534(15) 0.0270(6) Uani 1 1 d . .
H40 H 0.9906 0.3094 0.0797 0.032 Uiso 1 1 calc R U
C41 C 0.93806(18) 0.34133(12) -0.03122(16) 0.0301(6) Uani 1 1 d . .
H41 H 0.9825 0.3766 -0.0329 0.036 Uiso 1 1 calc R U
C42 C 0.86842(18) 0.32994(12) -0.09524(15) 0.0280(6) Uani 1 1 d . .
H42 H 0.8638 0.3581 -0.1406 0.034 Uiso 1 1 calc R U
C43 C 0.80497(16) 0.27723(11) -0.09355(14) 0.0229(5) Uani 1 1 d . .
H43 H 0.7571 0.2697 -0.1379 0.028 Uiso 1 1 calc R U
C44 C 0.68415(15) 0.15530(10) -0.13081(13) 0.0173(5) Uani 1 1 d . .
C45 C 0.75397(16) 0.13776(11) -0.17765(13) 0.0196(5) Uani 1 1 d . .
H45 H 0.8181 0.1323 -0.1532 0.024 Uiso 1 1 calc R U
C46 C 0.73124(16) 0.12833(11) -0.25834(14) 0.0210(5) Uani 1 1 d . .
H46 H 0.7795 0.1171 -0.2894 0.025 Uiso 1 1 calc R U
C47 C 0.63768(17) 0.13529(11) -0.29399(14) 0.0237(5) Uani 1 1 d . .
H47 H 0.6215 0.1286 -0.3496 0.028 Uiso 1 1 calc R U
C48 C 0.56758(17) 0.15205(12) -0.24870(14) 0.0244(5) Uani 1 1 d . .
H48 H 0.5034 0.1568 -0.2733 0.029 Uiso 1 1 calc R U
C49 C 0.59083(16) 0.16198(11) -0.16731(13) 0.0203(5) Uani 1 1 d . .
H49 H 0.5424 0.1734 -0.1366 0.024 Uiso 1 1 calc R U
C50 C 0.7397(2) 0.47352(13) 0.01080(17) 0.0390(7) Uani 1 1 d . .
H50 H 0.7591 0.4283 0.0086 0.047 Uiso 1 1 calc R U
C51 C 0.7945(2) 0.52375(14) -0.01503(16) 0.0413(7) Uani 1 1 d . .
H51 H 0.8511 0.5130 -0.0360 0.050 Uiso 1 1 calc R U
C52 C 0.7671(2) 0.58908(15) -0.01034(17) 0.0441(7) Uani 1 1 d . .
H52 H 0.8054 0.6235 -0.0277 0.053 Uiso 1 1 calc R U
C53 C 0.6852(2) 0.60521(14) 0.01908(18) 0.0450(8) Uani 1 1 d . .
H53 H 0.6671 0.6507 0.0225 0.054 Uiso 1 1 calc R U
C54 C 0.6289(2) 0.55535(14) 0.04381(17) 0.0407(7) Uani 1 1 d . .
H54 H 0.5716 0.5664 0.0635 0.049 Uiso 1 1 calc R U
C55 C 0.6565(2) 0.48937(13) 0.03978(17) 0.0396(7) Uani 1 1 d . .
H55 H 0.6182 0.4549 0.0570 0.047 Uiso 1 1 calc R U
C56 C 0.10919(18) 0.10565(13) 0.17054(16) 0.0321(6) Uani 1 1 d . .
H56 H 0.1085 0.1079 0.1147 0.039 Uiso 1 1 calc R U
C57 C 0.15662(18) 0.05448(12) 0.21330(16) 0.0307(6) Uani 1 1 d . .
H57 H 0.1888 0.0214 0.1872 0.037 Uiso 1 1 calc R U
C58 C 0.1571(2) 0.05142(13) 0.29434(17) 0.0365(6) Uani 1 1 d . .
H58 H 0.1894 0.0160 0.3241 0.044 Uiso 1 1 calc R U
C59 C 0.11063(19) 0.09992(13) 0.33256(16) 0.0338(6) Uani 1 1 d . .
H59 H 0.1114 0.0979 0.3885 0.041 Uiso 1 1 calc R U
C60 C 0.06329(18) 0.15103(13) 0.28893(15) 0.0317(6) Uani 1 1 d . .
H60 H 0.0312 0.1843 0.3148 0.038 Uiso 1 1 calc R U
C61 C 0.06252(19) 0.15375(14) 0.20848(16) 0.0346(6) Uani 1 1 d . .
H61 H 0.0297 0.1889 0.1786 0.042 Uiso 1 1 calc R U
Fe1 Fe 0.61432(2) 0.18474(2) 0.05862(2) 0.01482(9) Uani 1 1 d . .
N1 N 0.67892(13) 0.12052(9) 0.13457(11) 0.0172(4) Uani 1 1 d . .
N2 N 0.58119(13) 0.04562(9) 0.06644(11) 0.0202(4) Uani 1 1 d . .
H2A H 0.5553 0.0058 0.0582 0.024 Uiso 1 1 calc R U
O1 O 0.48667(11) 0.08692(7) -0.03966(9) 0.0209(3) Uani 1 1 d . .
O2 O 0.53521(12) 0.29259(8) -0.04297(10) 0.0296(4) Uani 1 1 d . .
P1 P 0.49595(4) 0.20187(3) 0.13147(3) 0.01553(13) Uani 1 1 d . .
P2 P 0.72274(4) 0.16771(3) -0.02382(3) 0.01587(13) Uani 1 1 d . .

loop_
_atom_site_aniso_label
_atom_site_aniso_U_11
_atom_site_aniso_U_22
_atom_site_aniso_U_33
_atom_site_aniso_U_23
_atom_site_aniso_U_13
_atom_site_aniso_U_12
C1 0.0249(12) 0.0189(12) 0.0168(12) 0.0006(9) 0.0084(10) 0.0003(9)
C2 0.0328(13) 0.0176(12) 0.0239(14) 0.0060(10) 0.0078(11) 0.0023(10)
C3 0.0302(13) 0.0282(14) 0.0261(14) 0.0104(11) 0.0037(11) 0.0067(11)
C4 0.0223(12) 0.0340(14) 0.0209(13) 0.0056(11) 0.0008(10) 0.0024(11)
C5 0.0198(11) 0.0265(13) 0.0164(12) 0.0018(10) 0.0064(9) 0.0036(10)
C6 0.0158(11) 0.0263(13) 0.0184(12) -0.0031(10) 0.0050(9) -0.0007(9)
C7 0.0185(11) 0.0376(15) 0.0206(13) -0.0048(11) 0.0032(10) 0.0009(10)
C8 0.0222(12) 0.0344(15) 0.0283(14) -0.0139(12) 0.0033(10) -0.0060(11)
C9 0.0268(13) 0.0218(13) 0.0379(16) -0.0105(11) 0.0087(11) -0.0040(10)
C10 0.0193(11) 0.0238(13) 0.0261(13) -0.0016(10) 0.0043(10) 0.0008(10)
C11 0.0153(10) 0.0190(12) 0.0191(12) -0.0027(9) 0.0065(9) 0.0004(9)
C12 0.0217(12) 0.0188(12) 0.0195(12) 0.0004(10) 0.0086(10) 0.0029(9)
C13 0.0213(11) 0.0228(13) 0.0193(13) -0.0023(10) 0.0078(10) -0.0001(10)
C14 0.0219(11) 0.0190(12) 0.0159(12) -0.0020(9) 0.0075(9) 0.0023(9)
C15 0.0203(11) 0.0270(13) 0.0197(13) -0.0018(10) 0.0064(10) -0.0002(10)
C16 0.0278(13) 0.0360(15) 0.0172(13) 0.0028(11) 0.0051(10) 0.0049(11)
C17 0.0393(15) 0.0293(14) 0.0278(15) 0.0104(11) 0.0083(12) 0.0029(12)
C18 0.0344(14) 0.0259(14) 0.0341(16) 0.0053(11) 0.0055(12) -0.0072(11)
C19 0.0263(12) 0.0237(13) 0.0221(13) 0.0011(10) 0.0005(10) -0.0024(10)
C20 0.0195(11) 0.0103(11) 0.0217(12) 0.0012(9) 0.0023(9) -0.0007(9)
C21 0.0215(11) 0.0229(12) 0.0214(13) -0.0062(10) 0.0048(10) -0.0019(10)
C22 0.0215(12) 0.0258(13) 0.0328(15) -0.0086(11) 0.0065(11) 0.0001(10)
C23 0.0183(11) 0.0206(13) 0.0366(15) -0.0016(11) -0.0033(10) 0.0005(10)
C24 0.0266(12) 0.0196(12) 0.0224(13) 0.0003(10) -0.0033(10) 0.0002(10)
C25 0.0213(11) 0.0157(12) 0.0201(12) 0.0003(9) 0.0037(9) 0.0004(9)
C26 0.0148(10) 0.0205(12) 0.0235(13) -0.0047(10) 0.0040(9) -0.0019(9)
C27 0.0273(13) 0.0302(14) 0.0215(13) -0.0077(11) 0.0003(10) 0.0018(11)
C28 0.0371(15) 0.0403(16) 0.0259(15) -0.0158(13) -0.0032(12) 0.0051(12)
C29 0.0270(13) 0.0286(15) 0.0458(18) -0.0216(13) 0.0012(12) -0.0013(11)
C30 0.0274(13) 0.0211(13) 0.0436(17) -0.0024(12) 0.0121(12) -0.0006(10)
C31 0.0282(13) 0.0201(13) 0.0277(14) -0.0038(10) 0.0101(11) 0.0009(10)
C32 0.0200(11) 0.0228(12) 0.0148(12) 0.0026(9) 0.0076(9) 0.0059(9)
C33 0.0231(12) 0.0225(12) 0.0150(12) -0.0001(10) 0.0035(9) 0.0018(10)
C34 0.0329(13) 0.0199(12) 0.0216(13) -0.0017(10) 0.0054(11) 0.0027(10)
C35 0.0359(14) 0.0223(13) 0.0255(14) 0.0034(11) 0.0044(11) 0.0103(11)
C36 0.0257(12) 0.0305(14) 0.0266(14) 0.0048(11) 0.0001(11) 0.0077(11)
C37 0.0229(12) 0.0231(13) 0.0229(13) 0.0004(10) 0.0038(10) 0.0007(10)
C38 0.0171(11) 0.0190(12) 0.0186(12) -0.0005(9) 0.0054(9) 0.0029(9)
C39 0.0197(11) 0.0248(13) 0.0216(13) 0.0011(10) 0.0061(10) 0.0016(10)
C40 0.0226(12) 0.0322(14) 0.0260(14) -0.0036(11) 0.0031(10) -0.0015(10)
C41 0.0288(13) 0.0270(14) 0.0366(16) -0.0026(12) 0.0117(12) -0.0072(11)
C42 0.0379(14) 0.0231(13) 0.0242(14) 0.0036(11) 0.0081(11) -0.0025(11)
C43 0.0253(12) 0.0225(13) 0.0213(13) -0.0005(10) 0.0046(10) -0.0001(10)
C44 0.0230(11) 0.0146(11) 0.0150(12) 0.0014(9) 0.0047(9) 0.0005(9)
C45 0.0213(11) 0.0179(12) 0.0194(12) -0.0002(9) 0.0021(9) 0.0031(9)
C46 0.0270(12) 0.0187(12) 0.0191(12) 0.0008(10) 0.0094(10) 0.0044(10)
C47 0.0341(13) 0.0221(12) 0.0148(12) 0.0015(10) 0.0034(10) 0.0046(10)
C48 0.0237(12) 0.0288(13) 0.0195(13) 0.0027(10) -0.0011(10) 0.0058(10)
C49 0.0225(11) 0.0219(12) 0.0170(12) 0.0007(10) 0.0048(9) 0.0033(9)
C50 0.0536(18) 0.0244(14) 0.0398(17) -0.0057(12) 0.0096(14) -0.0038(13)
C51 0.0505(17) 0.0449(18) 0.0279(16) -0.0036(13) 0.0040(13) -0.0068(14)
C52 0.061(2) 0.0378(17) 0.0309(17) 0.0074(13) -0.0010(14) -0.0142(15)
C53 0.066(2) 0.0231(15) 0.0390(18) 0.0028(13) -0.0148(15) 0.0012(14)
C54 0.0457(17) 0.0408(17) 0.0338(17) -0.0027(13) -0.0002(13) 0.0074(14)
C55 0.0501(17) 0.0279(15) 0.0419(18) 0.0001(13) 0.0108(14) -0.0050(13)
C56 0.0377(15) 0.0356(15) 0.0231(14) -0.0045(12) 0.0044(11) -0.0030(12)
C57 0.0326(14) 0.0260(14) 0.0351(16) -0.0074(12) 0.0101(12) -0.0024(11)
C58 0.0465(16) 0.0271(14) 0.0347(16) 0.0015(12) 0.0018(13) 0.0029(12)
C59 0.0429(16) 0.0378(16) 0.0203(14) -0.0016(12) 0.0029(12) -0.0023(13)
C60 0.0301(13) 0.0374(15) 0.0271(15) -0.0092(12) 0.0028(11) 0.0030(12)
C61 0.0357(14) 0.0355(15) 0.0302(16) -0.0026(12) -0.0035(12) 0.0099(12)
Fe1 0.01624(16) 0.01487(17) 0.01363(17) 0.00015(13) 0.00316(12) 0.00101(12)
N1 0.0204(9) 0.0166(10) 0.0156(10) 0.0016(8) 0.0056(8) 0.0026(8)
N2 0.0288(10) 0.0125(9) 0.0202(11) 0.0012(8) 0.0065(8) -0.0009(8)
O1 0.0246(8) 0.0173(8) 0.0203(9) -0.0010(7) 0.0013(7) -0.0004(7)
O2 0.0420(10) 0.0235(9) 0.0248(10) 0.0094(8) 0.0103(8) 0.0122(8)
P1 0.0171(3) 0.0160(3) 0.0136(3) -0.0012(2) 0.0027(2) -0.0007(2)
P2 0.0162(3) 0.0173(3) 0.0142(3) 0.0009(2) 0.0023(2) 0.0021(2)

loop_
_atom_type_symbol
_atom_type_description
_atom_type_scat_dispersion_real
_atom_type_scat_dispersion_imag
_atom_type_scat_source
C C 0.0033 0.0016 'International Tables Vol C Tables 4.2.6.8 and 6.1.1.4'
H H 0.0000 0.0000 'International Tables Vol C Tables 4.2.6.8 and 6.1.1.4'
Fe Fe 0.3463 0.8444 'International Tables Vol C Tables 4.2.6.8 and 6.1.1.4'
N N 0.0061 0.0033 'International Tables Vol C Tables 4.2.6.8 and 6.1.1.4'
O O 0.0106 0.0060 'International Tables Vol C Tables 4.2.6.8 and 6.1.1.4'
P P 0.1023 0.0942 'International Tables Vol C Tables 4.2.6.8 and 6.1.1.4'

loop_
_geom_angle_atom_site_label_1
_geom_angle_atom_site_label_2
_geom_angle_atom_site_label_3
_geom_angle
N1 C1 N2 112.80(19)
N1 C1 C2 121.3(2)
N2 C1 C2 125.9(2)
C3 C2 C1 117.6(2)
C3 C2 H2 121.2
C1 C2 H2 121.2
C2 C3 C4 121.3(2)
C2 C3 H3 119.4
C4 C3 H3 119.4
C3 C4 C5 118.8(2)
C3 C4 H4 120.6
C5 C4 H4 120.6
N1 C5 C4 120.0(2)
N1 C5 C6 110.78(19)
C4 C5 C6 129.3(2)
C7 C6 C11 122.2(2)
C7 C6 C5 123.4(2)
C11 C6 C5 114.37(19)
C8 C7 C6 119.5(2)
C8 C7 H7 120.3
C6 C7 H7 120.3
C9 C8 C7 119.8(2)
C9 C8 H8 120.1
C7 C8 H8 120.1
C8 C9 C10 120.5(2)
C8 C9 H9 119.7
C10 C9 H9 119.7
C9 C10 C11 122.4(2)
C9 C10 H10 118.8
C11 C10 H10 118.8
C10 C11 C6 115.5(2)
C10 C11 Fe1 130.20(17)
C6 C11 Fe1 114.28(16)
O1 C12 N2 115.4(2)
O1 C12 Fe1 134.09(17)
N2 C12 Fe1 110.51(16)
O2 C13 Fe1 175.2(2)
C19 C14 C15 118.6(2)
C19 C14 P1 120.98(18)
C15 C14 P1 119.84(17)
C16 C15 C14 120.7(2)
C16 C15 H15 119.6
C14 C15 H15 119.6
C15 C16 C17 120.0(2)
C15 C16 H16 120.0
C17 C16 H16 120.0
C18 C17 C16 119.9(2)
C18 C17 H17 120.0
C16 C17 H17 120.0
C17 C18 C19 120.1(2)
C17 C18 H18 119.9
C19 C18 H18 119.9
C18 C19 C14 120.6(2)
C18 C19 H19 119.7
C14 C19 H19 119.7
C25 C20 C21 118.8(2)
C25 C20 P1 122.54(16)
C21 C20 P1 118.58(17)
C22 C21 C20 120.2(2)
C22 C21 H21 119.9
C20 C21 H21 119.9
C21 C22 C23 120.5(2)
C21 C22 H22 119.8
C23 C22 H22 119.8
C24 C23 C22 120.0(2)
C24 C23 H23 120.0
C22 C23 H23 120.0
C23 C24 C25 119.8(2)
C23 C24 H24 120.1
C25 C24 H24 120.1
C20 C25 C24 120.7(2)
C20 C25 H25 119.7
C24 C25 H25 119.7
C27 C26 C31 118.4(2)
C27 C26 P1 124.74(18)
C31 C26 P1 116.79(18)
C28 C27 C26 120.5(2)
C28 C27 H27 119.7
C26 C27 H27 119.7
C29 C28 C27 120.3(3)
C29 C28 H28 119.8
C27 C28 H28 119.8
C30 C29 C28 119.6(2)
C30 C29 H29 120.2
C28 C29 H29 120.2
C29 C30 C31 120.2(2)
C29 C30 H30 119.9
C31 C30 H30 119.9
C30 C31 C26 120.9(2)
C30 C31 H31 119.6
C26 C31 H31 119.6
C37 C32 C33 118.1(2)
C37 C32 P2 125.44(18)
C33 C32 P2 116.22(17)
C34 C33 C32 120.9(2)
C34 C33 H33 119.5
C32 C33 H33 119.5
C33 C34 C35 120.1(2)
C33 C34 H34 120.0
C35 C34 H34 120.0
C36 C35 C34 119.9(2)
C36 C35 H35 120.1
C34 C35 H35 120.1
C35 C36 C37 120.5(2)
C35 C36 H36 119.7
C37 C36 H36 119.7
C32 C37 C36 120.4(2)
C32 C37 H37 119.8
C36 C37 H37 119.8
C39 C38 C43 118.3(2)
C39 C38 P2 121.11(17)
C43 C38 P2 120.38(17)
C40 C39 C38 120.6(2)
C40 C39 H39 119.7
C38 C39 H39 119.7
C41 C40 C39 120.5(2)
C41 C40 H40 119.8
C39 C40 H40 119.8
C42 C41 C40 119.8(2)
C42 C41 H41 120.1
C40 C41 H41 120.1
C41 C42 C43 120.1(2)
C41 C42 H42 120.0
C43 C42 H42 120.0
C42 C43 C38 120.7(2)
C42 C43 H43 119.6
C38 C43 H43 119.6
C49 C44 C45 118.5(2)
C49 C44 P2 123.94(17)
C45 C44 P2 117.56(17)
C46 C45 C44 121.2(2)
C46 C45 H45 119.4
C44 C45 H45 119.4
C45 C46 C47 119.6(2)
C45 C46 H46 120.2
C47 C46 H46 120.2
C46 C47 C48 120.1(2)
C46 C47 H47 120.0
C48 C47 H47 120.0
C47 C48 C49 120.2(2)
C47 C48 H48 119.9
C49 C48 H48 119.9
C44 C49 C48 120.4(2)
C44 C49 H49 119.8
C48 C49 H49 119.8
C55 C50 C51 119.7(3)
C55 C50 H50 120.1
C51 C50 H50 120.1
C52 C51 C50 120.0(3)
C52 C51 H51 120.0
C50 C51 H51 120.0
C53 C52 C51 120.6(3)
C53 C52 H52 119.7
C51 C52 H52 119.7
C52 C53 C54 120.0(3)
C52 C53 H53 120.0
C54 C53 H53 120.0
C53 C54 C55 119.7(3)
C53 C54 H54 120.1
C55 C54 H54 120.1
C50 C55 C54 120.0(3)
C50 C55 H55 120.0
C54 C55 H55 120.0
C57 C56 C61 120.2(3)
C57 C56 H56 119.9
C61 C56 H56 119.9
C56 C57 C58 119.5(2)
C56 C57 H57 120.2
C58 C57 H57 120.2
C57 C58 C59 120.2(3)
C57 C58 H58 119.9
C59 C58 H58 119.9
C60 C59 C58 119.6(3)
C60 C59 H59 120.2
C58 C59 H59 120.2
C61 C60 C59 120.0(2)
C61 C60 H60 120.0
C59 C60 H60 120.0
C60 C61 C56 120.3(3)
C60 C61 H61 119.8
C56 C61 H61 119.8
C13 Fe1 N1 174.36(10)
C13 Fe1 C12 105.60(10)
N1 Fe1 C12 79.99(8)
C13 Fe1 C11 94.99(10)
N1 Fe1 C11 79.45(8)
C12 Fe1 C11 159.36(9)
C13 Fe1 P2 88.50(7)
N1 Fe1 P2 90.86(5)
C12 Fe1 P2 89.05(6)
C11 Fe1 P2 93.16(6)
C13 Fe1 P1 88.01(7)
N1 Fe1 P1 92.97(5)
C12 Fe1 P1 88.34(6)
C11 Fe1 P1 90.82(6)
P2 Fe1 P1 174.92(3)
C1 N1 C5 120.91(19)
C1 N1 Fe1 118.23(15)
C5 N1 Fe1 120.84(15)
C1 N2 C12 118.23(19)
C1 N2 H2A 120.9
C12 N2 H2A 120.9
C14 P1 C26 105.10(10)
C14 P1 C20 103.96(10)
C26 P1 C20 98.42(10)
C14 P1 Fe1 112.83(7)
C26 P1 Fe1 117.21(7)
C20 P1 Fe1 117.38(7)
C44 P2 C32 98.03(10)
C44 P2 C38 99.90(10)
C32 P2 C38 107.82(10)
C44 P2 Fe1 120.29(7)
C32 P2 Fe1 112.77(7)
C38 P2 Fe1 115.82(7)

loop_
_geom_bond_atom_site_label_1
_geom_bond_atom_site_label_2
_geom_bond_distance
C1 N1 1.341(3)
C1 N2 1.356(3)
C1 C2 1.404(3)
C2 C3 1.371(3)
C2 H2 0.9500
C3 C4 1.385(3)
C3 H3 0.9500
C4 C5 1.391(3)
C4 H4 0.9500
C5 N1 1.358(3)
C5 C6 1.463(3)
C6 C7 1.401(3)
C6 C11 1.420(3)
C7 C8 1.383(3)
C7 H7 0.9500
C8 C9 1.379(4)
C8 H8 0.9500
C9 C10 1.387(3)
C9 H9 0.9500
C10 C11 1.402(3)
C10 H10 0.9500
C11 Fe1 2.009(2)
C12 O1 1.239(3)
C12 N2 1.413(3)
C12 Fe1 2.008(2)
C13 O2 1.166(3)
C13 Fe1 1.725(2)
C14 C19 1.392(3)
C14 C15 1.402(3)
C14 P1 1.829(2)
C15 C16 1.380(3)
C15 H15 0.9500
C16 C17 1.387(4)
C16 H16 0.9500
C17 C18 1.383(4)
C17 H17 0.9500
C18 C19 1.388(3)
C18 H18 0.9500
C19 H19 0.9500
C20 C25 1.387(3)
C20 C21 1.404(3)
C20 P1 1.848(2)
C21 C22 1.383(3)
C21 H21 0.9500
C22 C23 1.383(3)
C22 H22 0.9500
C23 C24 1.382(3)
C23 H23 0.9500
C24 C25 1.395(3)
C24 H24 0.9500
C25 H25 0.9500
C26 C27 1.390(3)
C26 C31 1.390(3)
C26 P1 1.845(2)
C27 C28 1.389(3)
C27 H27 0.9500
C28 C29 1.381(4)
C28 H28 0.9500
C29 C30 1.380(4)
C29 H29 0.9500
C30 C31 1.384(3)
C30 H30 0.9500
C31 H31 0.9500
C32 C37 1.388(3)
C32 C33 1.404(3)
C32 P2 1.842(2)
C33 C34 1.378(3)
C33 H33 0.9500
C34 C35 1.380(3)
C34 H34 0.9500
C35 C36 1.374(4)
C35 H35 0.9500
C36 C37 1.390(3)
C36 H36 0.9500
C37 H37 0.9500
C38 C39 1.392(3)
C38 C43 1.398(3)
C38 P2 1.847(2)
C39 C40 1.387(3)
C39 H39 0.9500
C40 C41 1.382(4)
C40 H40 0.9500
C41 C42 1.379(4)
C41 H41 0.9500
C42 C43 1.390(3)
C42 H42 0.9500
C43 H43 0.9500
C44 C49 1.384(3)
C44 C45 1.403(3)
C44 P2 1.839(2)
C45 C46 1.376(3)
C45 H45 0.9500
C46 C47 1.383(3)
C46 H46 0.9500
C47 C48 1.385(3)
C47 H47 0.9500
C48 C49 1.390(3)
C48 H48 0.9500
C49 H49 0.9500
C50 C55 1.380(4)
C50 C51 1.381(4)
C50 H50 0.9500
C51 C52 1.370(4)
C51 H51 0.9500
C52 C53 1.368(4)
C52 H52 0.9500
C53 C54 1.381(4)
C53 H53 0.9500
C54 C55 1.382(4)
C54 H54 0.9500
C55 H55 0.9500
C56 C57 1.375(4)
C56 C61 1.381(4)
C56 H56 0.9500
C57 C58 1.379(4)
C57 H57 0.9500
C58 C59 1.387(4)
C58 H58 0.9500
C59 C60 1.380(4)
C59 H59 0.9500
C60 C61 1.368(4)
C60 H60 0.9500
C61 H61 0.9500
Fe1 N1 1.9540(18)
Fe1 P2 2.2525(6)
Fe1 P1 2.2531(6)
N2 H2A 0.8800

loop_
_geom_torsion_atom_site_label_1
_geom_torsion_atom_site_label_2
_geom_torsion_atom_site_label_3
_geom_torsion_atom_site_label_4
_geom_torsion
N1 C1 C2 C3 0.8(3)
N2 C1 C2 C3 179.3(2)
C1 C2 C3 C4 1.7(3)
C2 C3 C4 C5 -1.6(4)
C3 C4 C5 N1 -0.8(3)
C3 C4 C5 C6 178.1(2)
N1 C5 C6 C7 173.25(19)
C4 C5 C6 C7 -5.8(4)
N1 C5 C6 C11 -5.6(3)
C4 C5 C6 C11 175.4(2)
C11 C6 C7 C8 -1.2(3)
C5 C6 C7 C8 -179.9(2)
C6 C7 C8 C9 -2.2(3)
C7 C8 C9 C10 2.8(4)
C8 C9 C10 C11 0.0(3)
C9 C10 C11 C6 -3.1(3)
C9 C10 C11 Fe1 175.61(17)
C7 C6 C11 C10 3.7(3)
C5 C6 C11 C10 -177.41(19)
C7 C6 C11 Fe1 -175.24(16)
C5 C6 C11 Fe1 3.6(2)
C19 C14 C15 C16 0.4(3)
P1 C14 C15 C16 -170.59(17)
C14 C15 C16 C17 -0.3(3)
C15 C16 C17 C18 -0.1(4)
C16 C17 C18 C19 0.3(4)
C17 C18 C19 C14 -0.1(4)
C15 C14 C19 C18 -0.2(3)
P1 C14 C19 C18 170.70(19)
C25 C20 C21 C22 -0.4(3)
P1 C20 C21 C22 177.15(18)
C20 C21 C22 C23 0.1(4)
C21 C22 C23 C24 0.3(4)
C22 C23 C24 C25 -0.3(3)
C21 C20 C25 C24 0.4(3)
P1 C20 C25 C24 -177.06(17)
C23 C24 C25 C20 -0.1(3)
C31 C26 C27 C28 -1.7(3)
P1 C26 C27 C28 -179.57(18)
C26 C27 C28 C29 0.6(4)
C27 C28 C29 C30 1.4(4)
C28 C29 C30 C31 -2.4(4)
C29 C30 C31 C26 1.3(4)
C27 C26 C31 C30 0.7(3)
P1 C26 C31 C30 178.78(18)
C37 C32 C33 C34 1.4(3)
P2 C32 C33 C34 -173.59(17)
C32 C33 C34 C35 -1.1(3)
C33 C34 C35 C36 -0.2(4)
C34 C35 C36 C37 1.1(4)
C33 C32 C37 C36 -0.5(3)
P2 C32 C37 C36 174.02(18)
C35 C36 C37 C32 -0.8(4)
C43 C38 C39 C40 -3.3(3)
P2 C38 C39 C40 -177.99(17)
C38 C39 C40 C41 1.8(3)
C39 C40 C41 C42 0.8(4)
C40 C41 C42 C43 -1.6(4)
C41 C42 C43 C38 0.0(4)
C39 C38 C43 C42 2.5(3)
P2 C38 C43 C42 177.18(18)
C49 C44 C45 C46 1.0(3)
P2 C44 C45 C46 -179.22(17)
C44 C45 C46 C47 -0.9(3)
C45 C46 C47 C48 0.4(3)
C46 C47 C48 C49 0.0(4)
C45 C44 C49 C48 -0.6(3)
P2 C44 C49 C48 179.69(17)
C47 C48 C49 C44 0.1(4)
C55 C50 C51 C52 1.3(4)
C50 C51 C52 C53 -0.6(4)
C51 C52 C53 C54 -0.5(4)
C52 C53 C54 C55 1.0(4)
C51 C50 C55 C54 -0.8(4)
C53 C54 C55 C50 -0.3(4)
C61 C56 C57 C58 0.1(4)
C56 C57 C58 C59 -0.5(4)
C57 C58 C59 C60 0.4(4)
C58 C59 C60 C61 -0.1(4)
C59 C60 C61 C56 -0.2(4)
C57 C56 C61 C60 0.2(4)
N2 C1 N1 C5 178.09(18)
C2 C1 N1 C5 -3.2(3)
N2 C1 N1 Fe1 -3.2(2)
C2 C1 N1 Fe1 175.49(16)
C4 C5 N1 C1 3.2(3)
C6 C5 N1 C1 -175.89(18)
C4 C5 N1 Fe1 -175.47(16)
C6 C5 N1 Fe1 5.4(2)
N1 C1 N2 C12 5.4(3)
C2 C1 N2 C12 -173.2(2)
O1 C12 N2 C1 174.82(19)
Fe1 C12 N2 C1 -5.1(2)
C19 C14 P1 C26 128.63(18)
C15 C14 P1 C26 -60.56(19)
C19 C14 P1 C20 25.7(2)
C15 C14 P1 C20 -163.46(17)
C19 C14 P1 Fe1 -102.51(18)
C15 C14 P1 Fe1 68.30(18)
C27 C26 P1 C14 7.1(2)
C31 C26 P1 C14 -170.84(17)
C27 C26 P1 C20 114.1(2)
C31 C26 P1 C20 -63.83(18)
C27 C26 P1 Fe1 -119.11(18)
C31 C26 P1 Fe1 62.96(19)
C25 C20 P1 C14 -120.61(19)
C21 C20 P1 C14 61.93(19)
C25 C20 P1 C26 131.44(19)
C21 C20 P1 C26 -46.02(19)
C25 C20 P1 Fe1 4.8(2)
C21 C20 P1 Fe1 -172.68(15)
C49 C44 P2 C32 128.8(2)
C45 C44 P2 C32 -50.88(18)
C49 C44 P2 C38 -121.4(2)
C45 C44 P2 C38 58.89(18)
C49 C44 P2 Fe1 6.5(2)
C45 C44 P2 Fe1 -173.23(14)
C37 C32 P2 C44 136.0(2)
C33 C32 P2 C44 -49.39(18)
C37 C32 P2 C38 32.9(2)
C33 C32 P2 C38 -152.55(16)
C37 C32 P2 Fe1 -96.25(19)
C33 C32 P2 Fe1 78.32(17)
C39 C38 P2 C44 -161.44(18)
C43 C38 P2 C44 24.0(2)
C39 C38 P2 C32 -59.6(2)
C43 C38 P2 C32 125.86(18)
C39 C38 P2 Fe1 67.77(19)
C43 C38 P2 Fe1 -106.76(17)
